data_1000111
loop_
_publ_author_name
'Laligant, Y'
'Le Bail, A'

_publ_section_title
;
Synthesis and crystal structure of Li~8~Bi~2~PdO~10~ from X-ray powder
diffraction data
;
_journal_coden_ASTM EJSCE5
_journal_name_full
;
European Journal of Solid State Inorganic Chemistry
;
_journal_page_first 689
_journal_page_last 698
_journal_volume 30
_journal_year 1993
_chemical_formula_structural 'Li8 Bi2 Pd O10'
_chemical_formula_sum 'Bi2 Li8 O10 Pd'
_chemical_name_systematic 'Octalithium dibismuth(V) palladium oxide'
_space_group_IT_number 12
_symmetry_cell_setting monoclinic
_symmetry_Int_Tables_number 12
_symmetry_space_group_name_Hall '-C 2y'
_symmetry_space_group_name_H-M 'C 1 2/m 1'
_cell_angle_alpha 90
_cell_angle_beta 105.781(1)
_cell_angle_gamma 90
_cell_formula_units_Z 2
_cell_length_a 9.7308(2)
_cell_length_b 4.2042(1)
_cell_length_c 11.0656(2)
_cell_volume 435.6
_refine_ls_R_factor_all 0.032
_cod_database_code 1000111

loop_
_symmetry_equiv_pos_as_xyz
x,y,z
x,-y,z
-x,-y,-z
-x,y,-z
1/2+x,1/2+y,z
1/2+x,1/2-y,z
1/2-x,1/2-y,-z
1/2-x,1/2+y,-z

loop_
_atom_site_label
_atom_site_type_symbol
_atom_site_symmetry_multiplicity
_atom_site_Wyckoff_symbol
_atom_site_fract_x
_atom_site_fract_y
_atom_site_fract_z
_atom_site_occupancy
_atom_site_attached_hydrogens
_atom_site_calc_flag
Bi1 Bi5+ 4 i 0.1819(2) 0. 0.2787(1) 1. 0 d
Pd1 Pd2+ 2 a 0. 0. 0. 1. 0 d
O1 O2- 4 i 0.1259(1) 0. 0.4491(17) 1. 0 d
O2 O2- 4 i 0.3179(26) 0. 0.7372(21) 1. 0 d
O3 O2- 4 i 0.2237(20) 0. 0.0896(17) 1. 0 d
O4 O2- 4 i 0.0392(23) 0. 0.8371(18) 1. 0 d
O5 O2- 4 i 0.4040(24) 0. 0.3658(18) 1. 0 d
Li1 Li1+ 4 i 0.2349(52) 0.5 0.0832(44) 1. 0 d
Li2 Li1+ 4 i 0.0702(62) 0.5 0.8118(51) 1. 0 d
Li3 Li1+ 4 i 0.4195(61) 0.5 0.3870(45) 1. 0 d
Li4 Li1+ 4 i 0.1082(54) 0.5 0.4754(48) 1. 0 d

loop_
_atom_type_symbol
_atom_type_oxidation_number
Bi5+ 5.000
Pd2+ 2.000
O2- -2.000
Li1+ 1.000
